data_4124393
loop_
_publ_author_name
'Normand, Adrien T.'
'Daniliuc, Constantin G.'
'Wibbeling, Birgit'
'Kehr, Gerald'
'Le Gendre, Pierre'
'Erker, Gerhard'

_publ_section_title
;
 Phosphido- and Amidozirconocene Cation-Based Frustrated Lewis Pair
 Chemistry.
;
_journal_name_full 'Journal of the American Chemical Society'
_journal_page_first 150811081316009
_journal_paper_doi 10.1021/jacs.5b06551
_journal_year 2015
_chemical_formula_sum 'C23 H31 N Zr'
_chemical_formula_weight 412.71
_space_group_crystal_system monoclinic
_space_group_IT_number 9
_space_group_name_Hall 'C -2yc'
_space_group_name_H-M_alt 'C 1 c 1'
_symmetry_space_group_name_Hall 'C -2yc'
_symmetry_space_group_name_H-M 'C 1 c 1'
_atom_sites_solution_hydrogens geom
_cell_angle_alpha 90
_cell_angle_beta 108.1770(14)
_cell_angle_gamma 90
_cell_formula_units_Z 4
_cell_length_a 8.7521(2)
_cell_length_b 26.3644(6)
_cell_length_c 9.3681(2)
_cell_measurement_reflns_used 6133
_cell_measurement_temperature 100.(2)
_cell_measurement_theta_max 67.4736
_cell_measurement_theta_min 5.5786
_cell_volume 2053.76(8)
_computing_cell_refinement 'SAINT V8.34A (Bruker AXS Inc., 2013)'
_computing_data_collection 'APEX2 v.2014.1--1 (Bruker AXS Inc., 2014)'
_computing_data_reduction 'SAINT V8.34A (Bruker AXS Inc., 2013)'
_computing_molecular_graphics 'APEX2 v.2014.1--1 (Bruker AXS Inc., 2014)'
_computing_publication_material 'APEX2 v.2014.1--1 (Bruker AXS Inc., 2014)'
_computing_structure_refinement 'SHELXL-2014 (Sheldrick, 2014)'
_computing_structure_solution 'SHELXL--2014 (Sheldrick, 2014)'
_diffrn_ambient_temperature 100.(2)
_diffrn_detector_area_resol_mean 8.3333
_diffrn_measured_fraction_theta_full 1.000
_diffrn_measured_fraction_theta_max 1.000
_diffrn_measurement_device_type 'KappaCCD APEXII'
_diffrn_measurement_method 'phi / omega scans'
_diffrn_radiation_monochromator graphite
_diffrn_radiation_type CuK\a
_diffrn_radiation_wavelength 1.54178
_diffrn_reflns_av_R_equivalents 0.0594
_diffrn_reflns_av_unetI/netI 0.0460
_diffrn_reflns_limit_h_max 10
_diffrn_reflns_limit_h_min -10
_diffrn_reflns_limit_k_max 31
_diffrn_reflns_limit_k_min -31
_diffrn_reflns_limit_l_max 11
_diffrn_reflns_limit_l_min -11
_diffrn_reflns_number 17812
_diffrn_reflns_theta_full 66.59
_diffrn_reflns_theta_max 66.59
_diffrn_reflns_theta_min 3.35
_diffrn_source 'fine-focus sealed tube'
_diffrn_source_type 'fine-focus sealed tube'
_exptl_absorpt_coefficient_mu 4.394
_exptl_absorpt_correction_T_max 0.84
_exptl_absorpt_correction_T_min 0.71
_exptl_absorpt_correction_type multi-scan
_exptl_absorpt_process_details
;
Bruker AXS (2014). SADABS, Version 2014/2, Bruker AXS Inc., Madison, Wisconsin,
USA.
;
_exptl_crystal_colour yellow
_exptl_crystal_density_diffrn 1.335
_exptl_crystal_density_method 'not measured'
_exptl_crystal_description prism
_exptl_crystal_F_000 864
_exptl_crystal_size_max 0.080
_exptl_crystal_size_mid 0.040
_exptl_crystal_size_min 0.040
_refine_diff_density_max 0.265
_refine_diff_density_min -0.337
_refine_ls_abs_structure_details 'Refined as a 2-component inversion twin.'
_refine_ls_abs_structure_Flack 0.013(16)
_refine_ls_extinction_method none
_refine_ls_goodness_of_fit_ref 1.011
_refine_ls_hydrogen_treatment constr
_refine_ls_matrix_type full
_refine_ls_number_parameters 233
_refine_ls_number_reflns 3455
_refine_ls_number_restraints 2
_refine_ls_restrained_S_all 1.010
_refine_ls_R_factor_all 0.0288
_refine_ls_R_factor_gt 0.0246
_refine_ls_shift/su_max 0.003
_refine_ls_shift/su_mean 0.000
_refine_ls_structure_factor_coef Fsqd
_refine_ls_weighting_details 'w=1/[\s^2^(Fo^2^)+(0.0203P)^2^] where P=(Fo^2^+2Fc^2^)/3'
_refine_ls_weighting_scheme calc
_refine_ls_wR_factor_gt 0.0512
_refine_ls_wR_factor_ref 0.0523
_reflns_number_gt 3146
_reflns_number_total 3455
_reflns_threshold_expression 'I > 2\s(I)'
_cod_data_source_file ja5b06551_si_002.cif
_cod_data_source_block erk7893
_cod_database_code 4124393

loop_
_space_group_symop_operation_xyz
'x, y, z'
'x, -y, z+1/2'
'x+1/2, y+1/2, z'
'x+1/2, -y+1/2, z+1/2'

loop_
_atom_site_type_symbol
_atom_site_label
_atom_site_fract_x
_atom_site_fract_y
_atom_site_fract_z
_atom_site_U_iso_or_equiv
_atom_site_adp_type
_atom_site_calc_flag
_atom_site_refinement_flags_adp
_atom_site_refinement_flags_posn
_atom_site_occupancy
Zr Zr1 0.00020(5) 0.12565(2) 0.24977(5) 0.01263(10) Uani d . . 1
N N1 0.1726(4) 0.14173(14) 0.1424(4) 0.0141(8) Uani d . . 1
C C1 -0.1757(6) 0.18457(19) 0.3475(6) 0.0231(11) Uani d . . 1
H H1 -0.285 0.1753 0.3294 0.028 Uiso calc U R 1
C C2 -0.1140(7) 0.21327(18) 0.2504(6) 0.0258(12) Uani d . . 1
H H2 -0.1735 0.2259 0.1541 0.031 Uiso calc U R 1
C C3 0.0508(6) 0.21971(17) 0.3222(6) 0.0234(11) Uani d . . 1
H H3 0.1221 0.2387 0.2846 0.028 Uiso calc U R 1
C C4 0.0926(6) 0.19365(18) 0.4578(6) 0.0241(12) Uani d . . 1
H H4 0.198 0.1908 0.5269 0.029 Uiso calc U R 1
C C5 -0.0472(6) 0.17231(18) 0.4750(6) 0.0226(11) Uani d . . 1
H H5 -0.0536 0.1529 0.5584 0.027 Uiso calc U R 1
C C6 -0.2864(5) 0.09103(18) 0.1540(6) 0.0214(11) Uani d . . 1
H H6 -0.3648 0.1038 0.1954 0.026 Uiso calc U R 1
C C7 -0.2479(6) 0.11189(18) 0.0311(6) 0.0231(11) Uani d . . 1
H H7 -0.2921 0.1419 -0.0221 0.028 Uiso calc U R 1
C C8 -0.1319(7) 0.0801(3) 0.0015(7) 0.0236(15) Uani d . . 1
H H8 -0.0878 0.0838 -0.0786 0.028 Uiso calc U R 1
C C9 -0.0932(6) 0.0420(2) 0.1112(7) 0.0266(13) Uani d . . 1
H H9 -0.0149 0.0162 0.121 0.032 Uiso calc U R 1
C C10 -0.1907(6) 0.04864(18) 0.2045(6) 0.0232(11) Uani d . . 1
H H10 -0.1908 0.0278 0.2872 0.028 Uiso calc U R 1
C C11 0.1028(8) 0.0725(3) 0.4523(7) 0.0209(14) Uani d . . 1
H H11A 0.1304 0.0398 0.4172 0.031 Uiso calc U R 1
H H11B 0.0221 0.0673 0.5036 0.031 Uiso calc U R 1
H H11C 0.1994 0.0877 0.5221 0.031 Uiso calc U R 1
C C21 0.3048(5) 0.11492(15) 0.2421(5) 0.0150(9) Uani d . . 1
C C22 0.3296(5) 0.06319(17) 0.2228(5) 0.0157(9) Uani d . . 1
H H22 0.2638 0.0464 0.1356 0.019 Uiso calc U R 1
C C23 0.4483(5) 0.03594(18) 0.3285(6) 0.0204(10) Uani d . . 1
C C24 0.5456(6) 0.0610(2) 0.4557(6) 0.0231(11) Uani d . . 1
H H24 0.6272 0.0426 0.528 0.028 Uiso calc U R 1
C C25 0.5254(5) 0.11232(18) 0.4785(5) 0.0198(10) Uani d . . 1
C C26 0.4069(5) 0.13890(17) 0.3710(5) 0.0172(10) Uani d . . 1
H H26 0.3945 0.1742 0.3848 0.021 Uiso calc U R 1
C C27 0.4699(6) -0.02015(18) 0.3078(6) 0.0264(11) Uani d . . 1
H H27A 0.5749 -0.0261 0.2939 0.04 Uiso calc U R 1
H H27B 0.3847 -0.0322 0.2192 0.04 Uiso calc U R 1
H H27C 0.4642 -0.0385 0.3969 0.04 Uiso calc U R 1
C C28 0.6234(6) 0.1385(2) 0.6208(6) 0.0300(13) Uani d . . 1
H H28A 0.6559 0.1721 0.5963 0.045 Uiso calc U R 1
H H28B 0.7193 0.1182 0.6699 0.045 Uiso calc U R 1
H H28C 0.5585 0.1421 0.6887 0.045 Uiso calc U R 1
C C31 0.2009(6) 0.16876(17) 0.0149(5) 0.0188(10) Uani d . . 1
C C32 0.0512(6) 0.19890(19) -0.0669(6) 0.0240(11) Uani d . . 1
H H32A -0.0403 0.1758 -0.1035 0.036 Uiso calc U R 1
H H32B 0.0688 0.2168 -0.1521 0.036 Uiso calc U R 1
H H32C 0.0287 0.2236 0.0022 0.036 Uiso calc U R 1
C C33 0.3439(6) 0.2051(2) 0.0693(6) 0.0268(12) Uani d . . 1
H H33A 0.3228 0.2298 0.1391 0.04 Uiso calc U R 1
H H33B 0.359 0.223 -0.017 0.04 Uiso calc U R 1
H H33C 0.4412 0.1858 0.1205 0.04 Uiso calc U R 1
C C34 0.2386(6) 0.1312(2) -0.0953(6) 0.0271(11) Uani d . . 1
H H34A 0.3363 0.1122 -0.0434 0.041 Uiso calc U R 1
H H34B 0.255 0.15 -0.1796 0.041 Uiso calc U R 1
H H34C 0.1485 0.1076 -0.133 0.041 Uiso calc U R 1

loop_
_atom_site_aniso_label
_atom_site_aniso_U_11
_atom_site_aniso_U_22
_atom_site_aniso_U_33
_atom_site_aniso_U_12
_atom_site_aniso_U_13
_atom_site_aniso_U_23
Zr1 0.01235(14) 0.01235(14) 0.01268(15) -0.0001(2) 0.00314(10) -0.0011(3)
N1 0.0129(18) 0.016(2) 0.014(2) 0.0013(14) 0.0050(15) 0.0041(15)
C1 0.019(2) 0.025(3) 0.026(3) 0.004(2) 0.008(2) -0.009(2)
C2 0.035(3) 0.017(2) 0.022(3) 0.011(2) 0.005(2) -0.006(2)
C3 0.030(3) 0.010(2) 0.036(3) -0.0019(19) 0.019(3) -0.006(2)
C4 0.025(3) 0.020(2) 0.025(3) 0.000(2) 0.004(2) -0.011(2)
C5 0.030(3) 0.020(2) 0.021(3) 0.001(2) 0.013(2) -0.006(2)
C6 0.013(2) 0.024(3) 0.026(3) -0.0060(19) 0.006(2) -0.007(2)
C7 0.018(2) 0.026(3) 0.019(3) -0.0071(18) -0.003(2) -0.004(2)
C8 0.021(3) 0.035(3) 0.015(3) -0.015(3) 0.007(2) -0.014(3)
C9 0.022(3) 0.018(3) 0.040(4) -0.008(2) 0.010(2) -0.017(3)
C10 0.021(2) 0.021(2) 0.029(3) -0.012(2) 0.009(2) -0.007(2)
C11 0.023(3) 0.024(3) 0.016(3) -0.001(2) 0.006(3) 0.007(3)
C21 0.015(2) 0.015(2) 0.016(2) -0.0022(16) 0.0072(18) 0.0041(18)
C22 0.015(2) 0.018(2) 0.016(2) -0.0016(17) 0.0071(19) 0.0010(19)
C23 0.019(2) 0.023(2) 0.024(3) 0.0014(19) 0.014(2) 0.007(2)
C24 0.016(2) 0.033(3) 0.018(3) 0.006(2) 0.003(2) 0.010(2)
C25 0.016(2) 0.028(3) 0.018(3) -0.0023(18) 0.0077(19) 0.0035(19)
C26 0.015(2) 0.022(2) 0.016(2) -0.0029(17) 0.0069(19) 0.0025(18)
C27 0.025(3) 0.023(2) 0.034(3) 0.004(2) 0.012(2) 0.007(2)
C28 0.019(2) 0.047(3) 0.020(3) -0.001(2) 0.001(2) 0.000(2)
C31 0.020(2) 0.021(2) 0.016(2) 0.0022(18) 0.0049(19) 0.0067(19)
C32 0.025(3) 0.027(3) 0.019(3) 0.005(2) 0.006(2) 0.007(2)
C33 0.025(3) 0.029(3) 0.025(3) -0.004(2) 0.006(2) 0.011(2)
C34 0.033(3) 0.031(3) 0.021(3) 0.004(2) 0.012(2) 0.002(2)

loop_
_atom_type_symbol
_atom_type_description
_atom_type_scat_dispersion_real
_atom_type_scat_dispersion_imag
_atom_type_scat_source
C C 0.0181 0.0091 'International Tables Vol C Tables 4.2.6.8 and 6.1.1.4'
H H 0.0000 0.0000 'International Tables Vol C Tables 4.2.6.8 and 6.1.1.4'
N N 0.0311 0.0180 'International Tables Vol C Tables 4.2.6.8 and 6.1.1.4'
Zr Zr -0.1862 2.2449 'International Tables Vol C Tables 4.2.6.8 and 6.1.1.4'

loop_
_geom_angle_atom_site_label_1
_geom_angle_atom_site_label_2
_geom_angle_atom_site_label_3
_geom_angle
N1 Zr1 C11 111.30(19)
N1 Zr1 C7 101.92(16)
C11 Zr1 C7 126.96(19)
N1 Zr1 C2 99.26(17)
C11 Zr1 C2 127.5(2)
C7 Zr1 C2 83.76(17)
N1 Zr1 C1 130.79(16)
C11 Zr1 C1 101.5(2)
C7 Zr1 C1 85.14(16)
C2 Zr1 C1 32.39(18)
N1 Zr1 C8 81.22(18)
C11 Zr1 C8 114.4(2)
C7 Zr1 C8 32.36(19)
C2 Zr1 C8 111.5(2)
C1 Zr1 C8 117.48(19)
N1 Zr1 C6 132.60(15)
C11 Zr1 C6 99.2(2)
C7 Zr1 C6 32.30(17)
C2 Zr1 C6 88.95(17)
C1 Zr1 C6 72.97(16)
C8 Zr1 C6 52.81(19)
N1 Zr1 C9 95.41(16)
C11 Zr1 C9 82.8(2)
C7 Zr1 C9 53.27(17)
C2 Zr1 C9 136.66(18)
C1 Zr1 C9 125.02(17)
C8 Zr1 C9 31.8(2)
C6 Zr1 C9 52.47(16)
N1 Zr1 C3 80.90(16)
C11 Zr1 C3 112.2(2)
C7 Zr1 C3 112.92(16)
C2 Zr1 C3 31.87(17)
C1 Zr1 C3 52.52(16)
C8 Zr1 C3 133.3(2)
C6 Zr1 C3 120.43(16)
C9 Zr1 C3 164.90(18)
N1 Zr1 C10 127.23(15)
C11 Zr1 C10 73.9(2)
C7 Zr1 C10 53.08(17)
C2 Zr1 C10 119.05(18)
C1 Zr1 C10 96.08(17)
C8 Zr1 C10 52.7(2)
C6 Zr1 C10 31.38(16)
C9 Zr1 C10 31.84(17)
C3 Zr1 C10 148.39(16)
N1 Zr1 C4 96.80(16)
C11 Zr1 C4 81.5(2)
C7 Zr1 C4 134.82(16)
C2 Zr1 C4 52.63(17)
C1 Zr1 C4 52.33(16)
C8 Zr1 C4 163.71(19)
C6 Zr1 C4 123.70(16)
C9 Zr1 C4 162.75(18)
C3 Zr1 C4 31.24(17)
C10 Zr1 C4 134.78(17)
N1 Zr1 C5 128.08(15)
C11 Zr1 C5 74.8(2)
C7 Zr1 C5 114.69(17)
C2 Zr1 C5 52.88(17)
C1 Zr1 C5 31.62(16)
C8 Zr1 C5 145.64(19)
C6 Zr1 C5 93.84(16)
C9 Zr1 C5 135.78(17)
C3 Zr1 C5 51.99(16)
C10 Zr1 C5 104.38(16)
C4 Zr1 C5 31.45(16)
C21 N1 C31 117.6(4)
C21 N1 Zr1 98.2(3)
C31 N1 Zr1 144.2(3)
C5 C1 C2 107.8(4)
C5 C1 Zr1 75.6(3)
C2 C1 Zr1 72.6(3)
C3 C2 C1 107.4(5)
C3 C2 Zr1 76.2(3)
C1 C2 Zr1 75.1(3)
C4 C3 C2 108.6(5)
C4 C3 Zr1 74.9(3)
C2 C3 Zr1 71.9(3)
C3 C4 C5 108.2(5)
C3 C4 Zr1 73.9(3)
C5 C4 Zr1 74.3(3)
C1 C5 C4 107.9(5)
C1 C5 Zr1 72.8(3)
C4 C5 Zr1 74.3(3)
C10 C6 C7 108.7(5)
C10 C6 Zr1 75.3(3)
C7 C6 Zr1 71.9(3)
C6 C7 C8 107.4(5)
C6 C7 Zr1 75.8(3)
C8 C7 Zr1 75.7(3)
C9 C8 C7 107.8(6)
C9 C8 Zr1 74.4(3)
C7 C8 Zr1 71.9(3)
C8 C9 C10 108.1(5)
C8 C9 Zr1 73.8(3)
C10 C9 Zr1 74.8(3)
C6 C10 C9 107.8(5)
C6 C10 Zr1 73.3(3)
C9 C10 Zr1 73.4(3)
C22 C21 C26 117.7(4)
C22 C21 N1 121.6(4)
C26 C21 N1 120.5(4)
C22 C21 Zr1 107.4(3)
C26 C21 Zr1 107.3(3)
N1 C21 Zr1 50.3(2)
C23 C22 C21 121.5(4)
C22 C23 C24 119.0(4)
C22 C23 C27 120.7(5)
C24 C23 C27 120.4(4)
C25 C24 C23 121.3(4)
C26 C25 C24 118.8(5)
C26 C25 C28 120.0(4)
C24 C25 C28 121.1(4)
C25 C26 C21 121.7(4)
N1 C31 C32 109.0(4)
N1 C31 C33 111.0(4)
C32 C31 C33 109.1(4)
N1 C31 C34 110.9(4)
C32 C31 C34 109.2(4)
C33 C31 C34 107.6(4)

loop_
_geom_bond_atom_site_label_1
_geom_bond_atom_site_label_2
_geom_bond_distance
Zr1 N1 2.102(4)
Zr1 C11 2.304(6)
Zr1 C7 2.504(5)
Zr1 C2 2.518(5)
Zr1 C1 2.550(5)
Zr1 C8 2.552(6)
Zr1 C6 2.554(4)
Zr1 C9 2.560(5)
Zr1 C3 2.573(4)
Zr1 C10 2.579(4)
Zr1 C4 2.585(5)
Zr1 C5 2.585(5)
N1 C21 1.427(6)
N1 C31 1.476(6)
C1 C5 1.399(7)
C1 C2 1.414(8)
C2 C3 1.399(8)
C3 C4 1.389(8)
C4 C5 1.401(7)
C6 C10 1.388(7)
C6 C7 1.408(7)
C7 C8 1.410(9)
C8 C9 1.400(9)
C9 C10 1.410(8)
C21 C22 1.402(6)
C21 C26 1.409(7)
C22 C23 1.390(7)
C23 C24 1.396(7)
C23 C27 1.511(7)
C24 C25 1.390(7)
C25 C26 1.389(7)
C25 C28 1.508(7)
C31 C32 1.519(6)
C31 C33 1.532(7)
C31 C34 1.538(7)

loop_
_geom_torsion_atom_site_label_1
_geom_torsion_atom_site_label_2
_geom_torsion_atom_site_label_3
_geom_torsion_atom_site_label_4
_geom_torsion
C5 C1 C2 C3 -2.0(5)
Zr1 C1 C2 C3 -70.0(3)
C5 C1 C2 Zr1 68.0(3)
C1 C2 C3 C4 2.7(6)
Zr1 C2 C3 C4 -66.5(4)
C1 C2 C3 Zr1 69.2(3)
C2 C3 C4 C5 -2.4(6)
Zr1 C3 C4 C5 -66.9(3)
C2 C3 C4 Zr1 64.5(3)
C2 C1 C5 C4 0.6(6)
Zr1 C1 C5 C4 66.5(3)
C2 C1 C5 Zr1 -65.9(3)
C3 C4 C5 C1 1.1(6)
Zr1 C4 C5 C1 -65.6(3)
C3 C4 C5 Zr1 66.7(3)
C10 C6 C7 C8 2.9(5)
Zr1 C6 C7 C8 69.7(4)
C10 C6 C7 Zr1 -66.9(3)
C6 C7 C8 C9 -3.5(6)
Zr1 C7 C8 C9 66.3(4)
C6 C7 C8 Zr1 -69.8(3)
C7 C8 C9 C10 2.8(6)
Zr1 C8 C9 C10 67.5(3)
C7 C8 C9 Zr1 -64.7(4)
C7 C6 C10 C9 -1.2(5)
Zr1 C6 C10 C9 -65.8(3)
C7 C6 C10 Zr1 64.6(3)
C8 C9 C10 C6 -1.0(6)
Zr1 C9 C10 C6 65.8(3)
C8 C9 C10 Zr1 -66.8(4)
C31 N1 C21 C22 -93.9(5)
Zr1 N1 C21 C22 86.8(4)
C31 N1 C21 C26 91.5(5)
Zr1 N1 C21 C26 -87.7(4)
C31 N1 C21 Zr1 179.3(4)
C26 C21 C22 C23 1.4(6)
N1 C21 C22 C23 -173.3(4)
Zr1 C21 C22 C23 -119.7(4)
C21 C22 C23 C24 -0.6(7)
C21 C22 C23 C27 178.2(4)
C22 C23 C24 C25 0.3(7)
C27 C23 C24 C25 -178.6(4)
C23 C24 C25 C26 -0.8(7)
C23 C24 C25 C28 175.9(4)
C24 C25 C26 C21 1.7(7)
C28 C25 C26 C21 -175.1(4)
C22 C21 C26 C25 -1.9(6)
N1 C21 C26 C25 172.8(4)
Zr1 C21 C26 C25 119.2(4)
C21 N1 C31 C32 -174.3(4)
Zr1 N1 C31 C32 4.5(7)
C21 N1 C31 C33 -54.1(5)
Zr1 N1 C31 C33 124.6(5)
C21 N1 C31 C34 65.4(5)
Zr1 N1 C31 C34 -115.8(5)
